data_7207132
loop_
_publ_author_name
'Constable, Edwin C.'
'Housecroft, Catherine E.'
'Kopecky, Peter'
'Neuburger, Markus'
'Zampese, Jennifer A.'
'Zhang, Guoqi'

_publ_section_title
;
 Coordination polymers with divergent
 4&#x2032;-tert-butyl-4,2&#x2032;:6&#x2032;,4&#x2032;&#x2032;-terpyridine
 linkers: from aryl-aryl to ball-and-socket packing
;
_journal_issue 2
_journal_name_full CrystEngComm
_journal_page_first 446
_journal_paper_doi 10.1039/c1ce06024d
_journal_volume 14
_journal_year 2012
_chemical_formula_moiety 'C27 H31 N3 O8 Zn2'
_chemical_formula_sum 'C27 H31 N3 O8 Zn2'
_chemical_formula_weight 656.29
_chemical_name_systematic
;
?
;
_space_group_IT_number 15
_symmetry_cell_setting monoclinic
_symmetry_space_group_name_Hall '-C 2yc'
_symmetry_space_group_name_H-M 'C 1 2/c 1'
_atom_sites_solution_hydrogens geom
_atom_sites_solution_primary direct
_atom_sites_solution_secondary difmap
_audit_creation_method SHELXL-97
_cell_angle_alpha 90.00
_cell_angle_beta 105.687(17)
_cell_angle_gamma 90.00
_cell_formula_units_Z 4
_cell_length_a 26.316(6)
_cell_length_b 14.8918(19)
_cell_length_c 8.0849(17)
_cell_measurement_reflns_used 7535
_cell_measurement_temperature 173(2)
_cell_measurement_theta_max 61.95
_cell_measurement_theta_min 5.66
_cell_volume 3050.4(11)
_computing_cell_refinement 'Stoe IPDS'
_computing_data_collection 'Stoe IPDS'
_computing_data_reduction 'Stoe IPDS'
_computing_molecular_graphics 'Bruker SHELXTL'
_computing_publication_material 'Bruker SHELXTL'
_computing_structure_refinement 'SHELXL-97 (Sheldrick, 1997)'
_computing_structure_solution 'SHELXS-97 (Sheldrick, 1990)'
_diffrn_ambient_temperature 173(2)
_diffrn_measured_fraction_theta_full 0.997
_diffrn_measured_fraction_theta_max 0.997
_diffrn_measurement_device_type 'Stoe IPDS'
_diffrn_measurement_method '\w scans'
_diffrn_radiation_monochromator graphite
_diffrn_radiation_source 'fine-focus sealed tube'
_diffrn_radiation_type MoK\a
_diffrn_radiation_wavelength 0.71073
_diffrn_reflns_av_R_equivalents 0.0664
_diffrn_reflns_av_sigmaI/netI 0.0246
_diffrn_reflns_limit_h_max 35
_diffrn_reflns_limit_h_min -35
_diffrn_reflns_limit_k_max 20
_diffrn_reflns_limit_k_min -20
_diffrn_reflns_limit_l_max 10
_diffrn_reflns_limit_l_min -11
_diffrn_reflns_number 40483
_diffrn_reflns_theta_full 29.00
_diffrn_reflns_theta_max 29.00
_diffrn_reflns_theta_min 2.74
_exptl_absorpt_coefficient_mu 1.622
_exptl_absorpt_correction_T_max 0.8812
_exptl_absorpt_correction_T_min 0.4977
_exptl_absorpt_correction_type multi-scan
_exptl_absorpt_process_details '(Blessing 1951)'
_exptl_crystal_colour colourless
_exptl_crystal_density_diffrn 1.429
_exptl_crystal_density_method 'not measured'
_exptl_crystal_description block
_exptl_crystal_F_000 1352
_exptl_crystal_size_max 0.50
_exptl_crystal_size_mid 0.20
_exptl_crystal_size_min 0.08
_refine_diff_density_max 0.582
_refine_diff_density_min -0.476
_refine_diff_density_rms 0.066
_refine_ls_extinction_method none
_refine_ls_goodness_of_fit_ref 1.085
_refine_ls_hydrogen_treatment constr
_refine_ls_matrix_type full
_refine_ls_number_parameters 201
_refine_ls_number_reflns 4040
_refine_ls_number_restraints 1
_refine_ls_restrained_S_all 1.148
_refine_ls_R_factor_all 0.0308
_refine_ls_R_factor_gt 0.0293
_refine_ls_shift/su_max 0.012
_refine_ls_shift/su_mean 0.000
_refine_ls_structure_factor_coef Fsqd
_refine_ls_weighting_details 'calc w=1/[\s^2^(Fo^2^)+(0.0437P)^2^+2.8283P] where P=(Fo^2^+2Fc^2^)/3'
_refine_ls_weighting_scheme calc
_refine_ls_wR_factor_gt 0.0789
_refine_ls_wR_factor_ref 0.0799
_reflns_number_gt 3839
_reflns_number_total 4040
_reflns_threshold_expression >2sigma(I)
_cod_data_source_file c1ce06024d.txt
_cod_data_source_block gq268
_cod_depositor_comments
;
The following automatic conversions were performed:

'_symmetry_cell_setting' value 'Monoclinic' changed to 'monoclinic'
according to /home/saulius/struct/CIF-dictionaries/cif_core.dic
dictionary named 'cif_core.dic' version 2.4.1 from 2010-06-29.

Automatic conversion script
Id: cif_fix_values 1715 2011-07-08 13:25:40Z adriana 
;
_cod_original_cell_volume 3050.4(10)
_cod_original_sg_symbol_Hall -C2yc
_cod_original_sg_symbol_H-M C2/c
_cod_database_code 7207132

loop_
_symmetry_equiv_pos_as_xyz
'x, y, z'
'-x, y, -z+1/2'
'x+1/2, y+1/2, z'
'-x+1/2, y+1/2, -z+1/2'
'-x, -y, -z'
'x, -y, z-1/2'
'-x+1/2, -y+1/2, -z'
'x+1/2, -y+1/2, z-1/2'

loop_
_atom_site_label
_atom_site_type_symbol
_atom_site_fract_x
_atom_site_fract_y
_atom_site_fract_z
_atom_site_U_iso_or_equiv
_atom_site_adp_type
_atom_site_occupancy
_atom_site_symmetry_multiplicity
_atom_site_calc_flag
_atom_site_refinement_flags
Zn1 Zn 0.208773(7) 0.192559(11) 0.52791(2) 0.02013(7) Uani 1 1 d .
N1 N 0.15470(5) 0.10941(8) 0.58458(16) 0.0194(2) Uani 1 1 d .
N2 N 0.0000 -0.01236(11) 0.7500 0.0160(3) Uani 1 2 d S
C1 C 0.16095(6) 0.02007(10) 0.5929(2) 0.0229(3) Uani 1 1 d .
H1A H 0.1915 -0.0051 0.5700 0.028 Uiso 1 1 calc R
C2 C 0.12463(6) -0.03706(10) 0.6336(2) 0.0218(3) Uani 1 1 d .
H2A H 0.1304 -0.1001 0.6385 0.026 Uiso 1 1 calc R
C3 C 0.07971(5) -0.00157(9) 0.66715(17) 0.0156(2) Uani 1 1 d .
C4 C 0.07387(6) 0.09152(9) 0.6604(2) 0.0213(3) Uani 1 1 d .
H4A H 0.0440 0.1187 0.6842 0.026 Uiso 1 1 calc R
C5 C 0.11191(6) 0.14379(10) 0.6189(2) 0.0223(3) Uani 1 1 d .
H5A H 0.1074 0.2071 0.6147 0.027 Uiso 1 1 calc R
C6 C 0.03860(5) -0.05797(9) 0.71006(17) 0.0160(2) Uani 1 1 d .
C7 C 0.04021(6) -0.15160(9) 0.7096(2) 0.0222(3) Uani 1 1 d .
H7A H 0.0686 -0.1819 0.6820 0.027 Uiso 1 1 calc R
C8 C 0.0000 -0.20062(14) 0.7500 0.0264(5) Uani 1 2 d S
C9 C 0.0000 -0.30310(16) 0.7500 0.0531(10) Uani 1 2 d SD
C10 C 0.05164(19) -0.3442(3) 0.7453(10) 0.0462(12) Uani 0.50 1 d P
H10A H 0.0497 -0.4096 0.7561 0.069 Uiso 0.50 1 calc PR
H10B H 0.0799 -0.3206 0.8406 0.069 Uiso 0.50 1 calc PR
H10C H 0.0591 -0.3294 0.6361 0.069 Uiso 0.50 1 calc PR
C11 C 0.0019(2) -0.3290(3) 0.9616(7) 0.0521(12) Uani 0.50 1 d PD
H11A H -0.0290 -0.3029 0.9895 0.078 Uiso 0.50 1 calc PR
H11B H 0.0342 -0.3043 1.0389 0.078 Uiso 0.50 1 calc PR
H11C H 0.0016 -0.3944 0.9754 0.078 Uiso 0.50 1 calc PR
C12 C -0.04634(19) -0.3410(3) 0.6535(9) 0.0498(13) Uani 0.50 1 d P
H12A H -0.0512 -0.3266 0.5319 0.075 Uiso 0.50 1 calc PR
H12B H -0.0761 -0.3170 0.6911 0.075 Uiso 0.50 1 calc PR
H12C H -0.0447 -0.4063 0.6689 0.075 Uiso 0.50 1 calc PR
O20 O 0.25280(6) 0.10129(9) 0.4426(2) 0.0373(3) Uani 1 1 d .
O21 O 0.31797(5) 0.18713(8) 0.40810(18) 0.0303(3) Uani 1 1 d .
C20 C 0.29502(7) 0.11305(10) 0.4047(2) 0.0240(3) Uani 1 1 d .
C21 C 0.32077(9) 0.03258(13) 0.3493(3) 0.0431(5) Uani 1 1 d .
H21A H 0.3070 -0.0223 0.3884 0.065 Uiso 1 1 calc R
H21B H 0.3590 0.0357 0.3998 0.065 Uiso 1 1 calc R
H21C H 0.3131 0.0319 0.2238 0.065 Uiso 1 1 calc R
O30 O 0.17292(5) 0.22588(9) 0.27707(15) 0.0322(3) Uani 1 1 d .
O31 O 0.23832(5) 0.30926(9) 0.23585(17) 0.0332(3) Uani 1 1 d .
C30 C 0.19490(6) 0.27091(10) 0.18498(19) 0.0230(3) Uani 1 1 d .
C31 C 0.16631(9) 0.27898(16) -0.0031(2) 0.0411(5) Uani 1 1 d .
H31A H 0.1651 0.3422 -0.0378 0.062 Uiso 1 1 calc R
H31B H 0.1303 0.2560 -0.0229 0.062 Uiso 1 1 calc R
H31C H 0.1850 0.2440 -0.0710 0.062 Uiso 1 1 calc R

loop_
_atom_site_aniso_label
_atom_site_aniso_U_11
_atom_site_aniso_U_22
_atom_site_aniso_U_33
_atom_site_aniso_U_23
_atom_site_aniso_U_13
_atom_site_aniso_U_12
Zn1 0.02213(11) 0.01890(10) 0.02199(11) -0.00011(6) 0.01046(7) -0.00671(6)
N1 0.0204(5) 0.0189(5) 0.0203(6) 0.0015(4) 0.0079(4) -0.0040(4)
N2 0.0157(7) 0.0153(7) 0.0184(7) 0.000 0.0071(6) 0.000
C1 0.0208(6) 0.0200(6) 0.0321(7) 0.0030(6) 0.0141(6) 0.0008(5)
C2 0.0210(6) 0.0170(6) 0.0310(7) 0.0039(5) 0.0131(6) 0.0015(5)
C3 0.0155(5) 0.0162(6) 0.0159(5) 0.0006(4) 0.0056(4) -0.0008(4)
C4 0.0203(6) 0.0159(6) 0.0308(7) -0.0004(5) 0.0125(5) 0.0001(5)
C5 0.0251(7) 0.0153(6) 0.0286(7) -0.0001(5) 0.0107(6) -0.0023(5)
C6 0.0157(6) 0.0148(6) 0.0186(6) 0.0008(4) 0.0065(5) -0.0006(4)
C7 0.0184(6) 0.0157(6) 0.0359(8) -0.0012(5) 0.0131(6) 0.0016(5)
C8 0.0224(10) 0.0139(9) 0.0472(14) 0.000 0.0164(9) 0.000
C9 0.0310(14) 0.0125(10) 0.125(3) 0.000 0.0376(18) 0.000
C10 0.036(2) 0.0156(16) 0.093(4) 0.002(2) 0.027(3) 0.0061(13)
C11 0.066(3) 0.0251(17) 0.072(3) 0.019(2) 0.029(3) 0.0017(18)
C12 0.033(2) 0.0199(18) 0.088(4) -0.009(2) 0.001(2) -0.0015(15)
O20 0.0398(7) 0.0267(6) 0.0549(8) -0.0081(6) 0.0290(6) -0.0053(5)
O21 0.0361(7) 0.0219(5) 0.0384(7) -0.0021(5) 0.0194(5) -0.0027(4)
C20 0.0313(7) 0.0206(7) 0.0223(7) -0.0007(5) 0.0108(6) 0.0015(5)
C21 0.0563(12) 0.0245(8) 0.0594(13) -0.0052(8) 0.0342(10) 0.0046(8)
O30 0.0401(7) 0.0342(6) 0.0219(5) 0.0018(5) 0.0075(5) -0.0158(5)
O31 0.0294(6) 0.0412(7) 0.0271(6) 0.0055(5) 0.0046(5) -0.0114(5)
C30 0.0298(7) 0.0199(6) 0.0190(6) -0.0009(5) 0.0060(5) -0.0031(5)
C31 0.0495(11) 0.0487(11) 0.0208(8) 0.0042(8) 0.0018(7) -0.0138(9)

loop_
_atom_type_symbol
_atom_type_description
_atom_type_scat_dispersion_real
_atom_type_scat_dispersion_imag
_atom_type_scat_source
C C 0.0033 0.0016 'International Tables Vol C Tables 4.2.6.8 and 6.1.1.4'
H H 0.0000 0.0000 'International Tables Vol C Tables 4.2.6.8 and 6.1.1.4'
N N 0.0061 0.0033 'International Tables Vol C Tables 4.2.6.8 and 6.1.1.4'
O O 0.0106 0.0060 'International Tables Vol C Tables 4.2.6.8 and 6.1.1.4'
Zn Zn 0.2839 1.4301 'International Tables Vol C Tables 4.2.6.8 and 6.1.1.4'

loop_
_geom_angle_atom_site_label_1
_geom_angle_atom_site_label_2
_geom_angle_atom_site_label_3
_geom_angle
_geom_angle_site_symmetry_1
_geom_angle_site_symmetry_3
O20 Zn1 N1 99.68(6) . .
O20 Zn1 O31 90.09(6) . 7_556
N1 Zn1 O31 97.09(5) . 7_556
O20 Zn1 O21 160.67(5) . 7_556
N1 Zn1 O21 99.64(5) . 7_556
O31 Zn1 O21 88.23(6) 7_556 7_556
O20 Zn1 O30 88.74(6) . .
N1 Zn1 O30 101.97(5) . .
O31 Zn1 O30 160.83(5) 7_556 .
O21 Zn1 O30 86.58(6) 7_556 .
O20 Zn1 Zn1 79.70(4) . 7_556
N1 Zn1 Zn1 175.65(4) . 7_556
O31 Zn1 Zn1 78.62(4) 7_556 7_556
O21 Zn1 Zn1 81.09(4) 7_556 7_556
O30 Zn1 Zn1 82.34(4) . 7_556
C5 N1 C1 118.04(12) . .
C5 N1 Zn1 119.73(10) . .
C1 N1 Zn1 122.21(10) . .
C6 N2 C6 118.70(17) 2_556 .
N1 C1 C2 122.61(13) . .
N1 C1 H1A 118.7 . .
C2 C1 H1A 118.7 . .
C1 C2 C3 119.49(13) . .
C1 C2 H2A 120.3 . .
C3 C2 H2A 120.3 . .
C2 C3 C4 117.51(12) . .
C2 C3 C6 122.97(12) . .
C4 C3 C6 119.52(12) . .
C5 C4 C3 119.42(13) . .
C5 C4 H4A 120.3 . .
C3 C4 H4A 120.3 . .
N1 C5 C4 122.92(13) . .
N1 C5 H5A 118.5 . .
C4 C5 H5A 118.5 . .
N2 C6 C7 122.39(13) . .
N2 C6 C3 114.85(12) . .
C7 C6 C3 122.76(12) . .
C8 C7 C6 119.81(14) . .
C8 C7 H7A 120.1 . .
C6 C7 H7A 120.1 . .
C7 C8 C7 116.89(18) . 2_556
C7 C8 C9 121.56(9) . .
C7 C8 C9 121.56(9) 2_556 .
C12 C9 C12 131.7(4) . 2_556
C12 C9 C10 119.2(3) 2_556 2_556
C12 C9 C10 119.2(3) . .
C10 C9 C10 131.8(4) 2_556 .
C12 C9 C8 114.2(2) . .
C12 C9 C8 114.2(2) 2_556 .
C10 C9 C8 114.10(19) 2_556 .
C10 C9 C8 114.10(19) . .
C12 C9 C11 64.4(4) . 2_556
C12 C9 C11 104.6(4) 2_556 2_556
C10 C9 C11 98.6(3) 2_556 2_556
C10 C9 C11 70.8(3) . 2_556
C8 C9 C11 102.80(17) . 2_556
C12 C9 C11 104.6(4) . .
C12 C9 C11 64.4(4) 2_556 .
C10 C9 C11 70.8(3) 2_556 .
C10 C9 C11 98.6(3) . .
C8 C9 C11 102.80(17) . .
C11 C9 C11 154.4(3) 2_556 .
C9 C10 H10A 109.5 . .
C9 C10 H10B 109.5 . .
H10A C10 H10B 109.5 . .
C9 C10 H10C 109.5 . .
H10A C10 H10C 109.5 . .
H10B C10 H10C 109.5 . .
C9 C11 H11A 109.5 . .
C9 C11 H11B 109.5 . .
H11A C11 H11B 109.5 . .
C9 C11 H11C 109.5 . .
H11A C11 H11C 109.5 . .
H11B C11 H11C 109.5 . .
C9 C12 H12A 109.5 . .
C9 C12 H12B 109.5 . .
H12A C12 H12B 109.5 . .
C9 C12 H12C 109.5 . .
H12A C12 H12C 109.5 . .
H12B C12 H12C 109.5 . .
C20 O20 Zn1 128.46(12) . .
C20 O21 Zn1 125.48(11) . 7_556
O20 C20 O21 125.17(15) . .
O20 C20 C21 117.79(16) . .
O21 C20 C21 117.04(16) . .
C20 C21 H21A 109.5 . .
C20 C21 H21B 109.5 . .
H21A C21 H21B 109.5 . .
C20 C21 H21C 109.5 . .
H21A C21 H21C 109.5 . .
H21B C21 H21C 109.5 . .
C30 O30 Zn1 123.60(11) . .
C30 O31 Zn1 129.64(11) . 7_556
O31 C30 O30 125.41(15) . .
O31 C30 C31 117.39(15) . .
O30 C30 C31 117.20(15) . .
C30 C31 H31A 109.5 . .
C30 C31 H31B 109.5 . .
H31A C31 H31B 109.5 . .
C30 C31 H31C 109.5 . .
H31A C31 H31C 109.5 . .
H31B C31 H31C 109.5 . .

loop_
_geom_bond_atom_site_label_1
_geom_bond_atom_site_label_2
_geom_bond_distance
_geom_bond_site_symmetry_2
Zn1 O20 2.0244(13) .
Zn1 N1 2.0299(12) .
Zn1 O31 2.0369(14) 7_556
Zn1 O21 2.0420(12) 7_556
Zn1 O30 2.0530(13) .
Zn1 Zn1 2.8928(5) 7_556
N1 C5 1.3329(19) .
N1 C1 1.3400(19) .
N2 C6 1.3322(15) 2_556
N2 C6 1.3322(15) .
C1 C2 1.3840(19) .
C1 H1A 0.9500 .
C2 C3 1.3871(19) .
C2 H2A 0.9500 .
C3 C4 1.3941(18) .
C3 C6 1.4828(18) .
C4 C5 1.379(2) .
C4 H4A 0.9500 .
C5 H5A 0.9500 .
C6 C7 1.3950(18) .
C7 C8 1.3949(18) .
C7 H7A 0.9500 .
C8 C7 1.3949(18) 2_556
C8 C9 1.526(3) .
C9 C12 1.378(5) .
C9 C12 1.378(5) 2_556
C9 C10 1.501(4) 2_556
C9 C10 1.501(4) .
C9 C11 1.741(5) 2_556
C9 C11 1.741(5) .
C10 H10A 0.9800 .
C10 H10B 0.9800 .
C10 H10C 0.9800 .
C11 H11A 0.9800 .
C11 H11B 0.9800 .
C11 H11C 0.9800 .
C12 H12A 0.9800 .
C12 H12B 0.9800 .
C12 H12C 0.9800 .
O20 C20 1.242(2) .
O21 C20 1.254(2) .
O21 Zn1 2.0420(12) 7_556
C20 C21 1.503(2) .
C21 H21A 0.9800 .
C21 H21B 0.9800 .
C21 H21C 0.9800 .
O30 C30 1.2535(19) .
O31 C30 1.244(2) .
O31 Zn1 2.0369(14) 7_556
C30 C31 1.508(2) .
C31 H31A 0.9800 .
C31 H31B 0.9800 .
C31 H31C 0.9800 .
